data_7059695
loop_
_publ_author_name
'Meerakrishna, Ramakrishnan Suseela'
'Smile, Suresh Snoxma'
'Athira, Mohanakumaran'
'Choutipalli, Venkata Surya Kumar'
'Shanmugam, Ponnusamy'

_publ_section_title
;
 Diverse reactivity of isatin-based N,N&#x2032;-cyclic azomethine imine
 dipoles with arynes: synthesis of 1&#x2032;-methyl-2&#x2032;-oxospiro
 [indene-1,3&#x2032;-indolines] and 3-aryl-3-pyrazol-2-oxindoles
;
_journal_issue 27
_journal_name_full 'New Journal of Chemistry'
_journal_page_first 11593
_journal_page_last 11601
_journal_paper_doi 10.1039/D0NJ01684E
_journal_volume 44
_journal_year 2020
_chemical_formula_sum 'C25 H21 N3 O2'
_chemical_formula_weight 395.45
_chemical_name_systematic 'MKII-293 P1'
_space_group_crystal_system monoclinic
_space_group_IT_number 14
_space_group_name_Hall '-P 2yn'
_space_group_name_H-M_alt 'P 1 21/n 1'
_atom_sites_solution_hydrogens geom
_audit_creation_method SHELXL-2014/7
_audit_update_record
;
2019-02-09 deposited with the CCDC.	2020-06-10 downloaded from the CCDC.
;
_cell_angle_alpha 90
_cell_angle_beta 109.4463(15)
_cell_angle_gamma 90
_cell_formula_units_Z 4
_cell_length_a 8.7600(3)
_cell_length_b 23.4233(8)
_cell_length_c 10.4245(3)
_cell_measurement_reflns_used 6053
_cell_measurement_temperature 296(2)
_cell_measurement_theta_max 26.58
_cell_measurement_theta_min 2.61
_cell_volume 2016.96(12)
_computing_cell_refinement 'Bruker SAINT'
_computing_data_collection 'Bruker APEX2'
_computing_data_reduction 'Bruker SAINT'
_computing_molecular_graphics 'Bruker SHELXTL'
_computing_publication_material 'Bruker SHELXTL'
_computing_structure_refinement 'SHELXL-2014/7 (Sheldrick, 2014)'
_computing_structure_solution 'SHELXS-97 (Sheldrick 2008)'
_diffrn_ambient_temperature 296(2)
_diffrn_measured_fraction_theta_full 0.999
_diffrn_measured_fraction_theta_max 0.999
_diffrn_measurement_device_type 'Bruker APEX-II CCD'
_diffrn_measurement_method '\f and \w scans'
_diffrn_radiation_type MoK\a
_diffrn_radiation_wavelength 0.71073
_diffrn_reflns_av_R_equivalents 0.0249
_diffrn_reflns_av_unetI/netI 0.0276
_diffrn_reflns_Laue_measured_fraction_full 0.999
_diffrn_reflns_Laue_measured_fraction_max 0.999
_diffrn_reflns_limit_h_max 8
_diffrn_reflns_limit_h_min -10
_diffrn_reflns_limit_k_max 27
_diffrn_reflns_limit_k_min -27
_diffrn_reflns_limit_l_max 12
_diffrn_reflns_limit_l_min -11
_diffrn_reflns_number 13151
_diffrn_reflns_point_group_measured_fraction_full 0.999
_diffrn_reflns_point_group_measured_fraction_max 0.999
_diffrn_reflns_theta_full 24.998
_diffrn_reflns_theta_max 24.998
_diffrn_reflns_theta_min 1.739
_exptl_absorpt_coefficient_mu 0.084
_exptl_absorpt_correction_T_max 0.992
_exptl_absorpt_correction_T_min 0.979
_exptl_absorpt_correction_type multi-scan
_exptl_absorpt_process_details 'SADABS V2014/5(Bruker AXS.Inc)'
_exptl_crystal_colour colourless
_exptl_crystal_density_diffrn 1.302
_exptl_crystal_description Block
_exptl_crystal_F_000 832
_exptl_crystal_recrystallization_method 'Re-crystallisation from solvent: EtOAc/Hexane'
_exptl_crystal_size_max 0.250
_exptl_crystal_size_mid 0.220
_exptl_crystal_size_min 0.100
_refine_diff_density_max 0.178
_refine_diff_density_min -0.145
_refine_diff_density_rms 0.033
_refine_ls_extinction_coef 0.0053(8)
_refine_ls_extinction_expression Fc^*^=kFc[1+0.001xFc^2^\l^3^/sin(2\q)]^-1/4^
_refine_ls_extinction_method 'SHELXL-2014/7 (Sheldrick 2014'
_refine_ls_goodness_of_fit_ref 1.057
_refine_ls_hydrogen_treatment constr
_refine_ls_matrix_type full
_refine_ls_number_parameters 273
_refine_ls_number_reflns 3559
_refine_ls_number_restraints 0
_refine_ls_restrained_S_all 1.057
_refine_ls_R_factor_all 0.0564
_refine_ls_R_factor_gt 0.0422
_refine_ls_shift/su_max 0.000
_refine_ls_shift/su_mean 0.000
_refine_ls_structure_factor_coef Fsqd
_refine_ls_weighting_details 'w=1/[\s^2^(Fo^2^)+(0.0341P)^2^+0.7616P] where P=(Fo^2^+2Fc^2^)/3'
_refine_ls_weighting_scheme calc
_refine_ls_wR_factor_gt 0.0907
_refine_ls_wR_factor_ref 0.0992
_reflns_Friedel_coverage 0.000
_reflns_number_gt 2858
_reflns_number_total 3559
_reflns_threshold_expression 'I > 2\s(I)'
_cod_data_source_file d0nj01684e2.cif
_cod_data_source_block 293p1
_cod_depositor_comments
;Adding full bibliography for 7059694--7059695.cif.

 Adding full bibliography for 7059694--7059695.cif.
;
_cod_original_cell_volume 2016.96(11)
_cod_original_sg_symbol_H-M 'P 21/n'
_cod_database_code 7059695
_shelx_shelxl_version_number 2014/7
_shelx_space_group_comment
; 
The symmetry employed for this shelxl refinement is uniquely defined 
by the following loop, which should always be used as a source of 
symmetry information in preference to the above space-group names. 
They are only intended as comments. 
;
_shelx_estimated_absorpt_t_min 0.979
_shelx_estimated_absorpt_t_max 0.992

loop_
_space_group_symop_operation_xyz
'x, y, z'
'-x+1/2, y+1/2, -z+1/2'
'-x, -y, -z'
'x-1/2, -y-1/2, z-1/2'

loop_
_atom_site_label
_atom_site_type_symbol
_atom_site_fract_x
_atom_site_fract_y
_atom_site_fract_z
_atom_site_U_iso_or_equiv
_atom_site_adp_type
_atom_site_occupancy
_atom_site_site_symmetry_order
_atom_site_calc_flag
_atom_site_refinement_flags_posn
_atom_site_refinement_flags_adp
_atom_site_refinement_flags_occupancy
_atom_site_disorder_assembly
_atom_site_disorder_group
C1 C 0.77866(19) 0.08179(7) 0.52497(16) 0.0319(4) Uani 1 1 d . . . . .
C2 C 0.6628(2) 0.07597(8) 0.58615(19) 0.0407(4) Uani 1 1 d . . . . .
H2 H 0.5550 0.0847 0.5392 0.049 Uiso 1 1 calc R U . . .
C3 C 0.7100(2) 0.05680(8) 0.7189(2) 0.0502(5) Uani 1 1 d . . . . .
H3 H 0.6332 0.0524 0.7619 0.060 Uiso 1 1 calc R U . . .
C4 C 0.8699(3) 0.04418(9) 0.7881(2) 0.0531(5) Uani 1 1 d . . . . .
H4 H 0.8993 0.0322 0.8781 0.064 Uiso 1 1 calc R U . . .
C5 C 0.9881(2) 0.04875(8) 0.72766(19) 0.0463(5) Uani 1 1 d . . . . .
H5 H 1.0956 0.0395 0.7743 0.056 Uiso 1 1 calc R U . . .
C6 C 0.93908(19) 0.06771(7) 0.59528(17) 0.0348(4) Uani 1 1 d . . . . .
C7 C 1.1861(2) 0.08491(8) 0.5232(2) 0.0452(5) Uani 1 1 d . . . . .
C8 C 1.1872(2) 0.10075(9) 0.3836(2) 0.0516(5) Uani 1 1 d . . . . .
H8A H 1.2146 0.0680 0.3385 0.062 Uiso 1 1 calc R U . . .
H8B H 1.2646 0.1310 0.3887 0.062 Uiso 1 1 calc R U . . .
C9 C 1.0144(2) 0.12094(8) 0.30770(19) 0.0440(5) Uani 1 1 d . . . . .
H9 H 1.0036 0.1613 0.3278 0.053 Uiso 1 1 calc R U . . .
C10 C 0.76997(18) 0.10892(7) 0.39006(16) 0.0304(4) Uani 1 1 d . . . . .
C11 C 0.76906(18) 0.17471(7) 0.41052(15) 0.0294(4) Uani 1 1 d . . . . .
C12 C 0.54145(18) 0.15219(7) 0.23317(15) 0.0303(4) Uani 1 1 d . . . . .
C13 C 0.3981(2) 0.15771(8) 0.12660(17) 0.0397(4) Uani 1 1 d . . . . .
H13 H 0.3458 0.1927 0.1045 0.048 Uiso 1 1 calc R U . . .
C14 C 0.3353(2) 0.10848(9) 0.05379(18) 0.0467(5) Uani 1 1 d . . . . .
H14 H 0.2395 0.1106 -0.0197 0.056 Uiso 1 1 calc R U . . .
C15 C 0.4118(2) 0.05650(8) 0.08804(19) 0.0479(5) Uani 1 1 d . . . . .
H15 H 0.3672 0.0243 0.0372 0.057 Uiso 1 1 calc R U . . .
C16 C 0.5546(2) 0.05160(8) 0.19752(18) 0.0408(4) Uani 1 1 d . . . . .
H16 H 0.6053 0.0164 0.2215 0.049 Uiso 1 1 calc R U . . .
C17 C 0.61911(18) 0.10009(7) 0.26943(16) 0.0308(4) Uani 1 1 d . . . . .
C18 C 0.5807(2) 0.25530(7) 0.31575(17) 0.0357(4) Uani 1 1 d . . . . .
H18A H 0.5451 0.2692 0.2228 0.043 Uiso 1 1 calc R U . . .
H18B H 0.6722 0.2783 0.3683 0.043 Uiso 1 1 calc R U . . .
C19 C 0.4446(2) 0.26222(7) 0.37354(17) 0.0350(4) Uani 1 1 d . . . . .
C20 C 0.3156(2) 0.29721(9) 0.3099(2) 0.0515(5) Uani 1 1 d . . . . .
H20 H 0.3140 0.3173 0.2326 0.062 Uiso 1 1 calc R U . . .
C21 C 0.1884(3) 0.30286(10) 0.3594(2) 0.0638(6) Uani 1 1 d . . . . .
H21 H 0.1019 0.3267 0.3154 0.077 Uiso 1 1 calc R U . . .
C22 C 0.1893(3) 0.27351(10) 0.4727(3) 0.0651(7) Uani 1 1 d . . . . .
H22 H 0.1025 0.2765 0.5048 0.078 Uiso 1 1 calc R U . . .
C23 C 0.3185(3) 0.23965(11) 0.5388(3) 0.0765(8) Uani 1 1 d . . . . .
H23 H 0.3207 0.2202 0.6171 0.092 Uiso 1 1 calc R U . . .
C24 C 0.4458(3) 0.23419(9) 0.4898(2) 0.0601(6) Uani 1 1 d . . . . .
H24 H 0.5336 0.2113 0.5359 0.072 Uiso 1 1 calc R U . . .
C25 C 0.9559(3) 0.11185(10) 0.1555(2) 0.0630(6) Uani 1 1 d . . . . .
H25A H 0.9717 0.0727 0.1362 0.095 Uiso 1 1 calc R U . . .
H25B H 1.0160 0.1360 0.1152 0.095 Uiso 1 1 calc R U . . .
H25C H 0.8429 0.1211 0.1186 0.095 Uiso 1 1 calc R U . . .
N1 N 1.02851(16) 0.07625(6) 0.50878(14) 0.0381(4) Uani 1 1 d . . . . .
N2 N 0.91904(16) 0.08531(6) 0.37188(14) 0.0347(3) Uani 1 1 d . . . . .
N3 N 0.63225(15) 0.19607(6) 0.31759(13) 0.0318(3) Uani 1 1 d . . . . .
O1 O 1.29880(15) 0.07946(7) 0.62916(15) 0.0681(5) Uani 1 1 d . . . . .
O2 O 0.87001(13) 0.20232(5) 0.49703(12) 0.0400(3) Uani 1 1 d . . . . .

loop_
_atom_site_aniso_label
_atom_site_aniso_U_11
_atom_site_aniso_U_22
_atom_site_aniso_U_33
_atom_site_aniso_U_23
_atom_site_aniso_U_13
_atom_site_aniso_U_12
C1 0.0301(8) 0.0318(9) 0.0330(9) 0.0004(7) 0.0095(7) 0.0001(7)
C2 0.0342(9) 0.0417(11) 0.0487(11) 0.0029(8) 0.0172(8) -0.0011(8)
C3 0.0571(13) 0.0490(12) 0.0548(13) 0.0099(9) 0.0322(10) -0.0002(9)
C4 0.0693(14) 0.0516(12) 0.0403(11) 0.0115(9) 0.0210(10) 0.0067(10)
C5 0.0434(11) 0.0503(12) 0.0393(11) 0.0065(9) 0.0057(9) 0.0085(9)
C6 0.0312(9) 0.0333(9) 0.0380(10) 0.0013(7) 0.0091(8) 0.0030(7)
C7 0.0286(10) 0.0492(12) 0.0570(12) -0.0010(9) 0.0134(9) 0.0045(8)
C8 0.0367(10) 0.0614(13) 0.0632(13) -0.0046(10) 0.0254(10) -0.0002(9)
C9 0.0436(10) 0.0445(11) 0.0532(12) 0.0043(9) 0.0284(9) 0.0065(8)
C10 0.0250(8) 0.0336(9) 0.0318(9) -0.0016(7) 0.0084(7) 0.0020(7)
C11 0.0256(8) 0.0380(9) 0.0258(8) -0.0013(7) 0.0103(7) -0.0013(7)
C12 0.0294(8) 0.0352(9) 0.0266(8) -0.0002(7) 0.0096(7) -0.0017(7)
C13 0.0359(9) 0.0427(11) 0.0341(9) 0.0033(8) 0.0032(8) 0.0040(8)
C14 0.0382(10) 0.0578(13) 0.0345(10) -0.0007(9) -0.0008(8) -0.0047(9)
C15 0.0475(11) 0.0449(12) 0.0440(11) -0.0113(9) 0.0055(9) -0.0114(9)
C16 0.0411(10) 0.0340(10) 0.0447(11) -0.0037(8) 0.0107(8) -0.0010(8)
C17 0.0271(8) 0.0347(9) 0.0301(9) -0.0004(7) 0.0089(7) -0.0007(7)
C18 0.0390(9) 0.0302(9) 0.0371(10) 0.0012(7) 0.0115(8) 0.0008(7)
C19 0.0403(10) 0.0299(9) 0.0348(9) -0.0048(7) 0.0126(8) -0.0006(7)
C20 0.0492(12) 0.0647(14) 0.0417(11) 0.0034(10) 0.0164(9) 0.0143(10)
C21 0.0478(12) 0.0815(17) 0.0624(14) -0.0120(12) 0.0189(11) 0.0128(11)
C22 0.0645(15) 0.0648(15) 0.0845(18) -0.0232(13) 0.0494(14) -0.0136(12)
C23 0.114(2) 0.0619(15) 0.0819(18) 0.0143(13) 0.0712(17) 0.0120(15)
C24 0.0812(16) 0.0519(13) 0.0605(14) 0.0150(10) 0.0412(12) 0.0210(11)
C25 0.0639(14) 0.0827(17) 0.0512(13) 0.0185(11) 0.0308(11) 0.0180(12)
N1 0.0253(7) 0.0498(9) 0.0370(8) 0.0034(7) 0.0073(6) 0.0052(6)
N2 0.0287(7) 0.0408(8) 0.0344(8) 0.0008(6) 0.0104(6) 0.0056(6)
N3 0.0305(7) 0.0307(8) 0.0312(7) -0.0023(6) 0.0064(6) 0.0019(6)
O1 0.0302(7) 0.0977(13) 0.0670(10) 0.0062(9) 0.0036(7) 0.0041(7)
O2 0.0323(6) 0.0437(7) 0.0394(7) -0.0085(6) 0.0057(5) -0.0043(5)

loop_
_atom_type_symbol
_atom_type_description
_atom_type_scat_dispersion_real
_atom_type_scat_dispersion_imag
_atom_type_scat_source
C C 0.0033 0.0016 'International Tables Vol C Tables 4.2.6.8 and 6.1.1.4'
H H 0.0000 0.0000 'International Tables Vol C Tables 4.2.6.8 and 6.1.1.4'
N N 0.0061 0.0033 'International Tables Vol C Tables 4.2.6.8 and 6.1.1.4'
O O 0.0106 0.0060 'International Tables Vol C Tables 4.2.6.8 and 6.1.1.4'

loop_
_geom_angle_atom_site_label_1
_geom_angle_atom_site_label_2
_geom_angle_atom_site_label_3
_geom_angle
_geom_angle_site_symmetry_1
_geom_angle_site_symmetry_3
_geom_angle_publ_flag
C2 C1 C6 120.34(15) . . ?
C2 C1 C10 130.77(15) . . ?
C6 C1 C10 108.47(14) . . ?
C1 C2 C3 118.44(17) . . ?
C1 C2 H2 120.8 . . ?
C3 C2 H2 120.8 . . ?
C4 C3 C2 120.53(18) . . ?
C4 C3 H3 119.7 . . ?
C2 C3 H3 119.7 . . ?
C3 C4 C5 121.97(18) . . ?
C3 C4 H4 119.0 . . ?
C5 C4 H4 119.0 . . ?
C6 C5 C4 116.79(17) . . ?
C6 C5 H5 121.6 . . ?
C4 C5 H5 121.6 . . ?
C5 C6 C1 121.90(16) . . ?
C5 C6 N1 129.89(16) . . ?
C1 C6 N1 108.20(14) . . ?
O1 C7 N1 124.97(18) . . ?
O1 C7 C8 129.68(17) . . ?
N1 C7 C8 105.34(15) . . ?
C7 C8 C9 104.60(14) . . ?
C7 C8 H8A 110.8 . . ?
C9 C8 H8A 110.8 . . ?
C7 C8 H8B 110.8 . . ?
C9 C8 H8B 110.8 . . ?
H8A C8 H8B 108.9 . . ?
N2 C9 C25 110.38(16) . . ?
N2 C9 C8 101.60(14) . . ?
C25 C9 C8 115.47(16) . . ?
N2 C9 H9 109.7 . . ?
C25 C9 H9 109.7 . . ?
C8 C9 H9 109.7 . . ?
N2 C10 C17 113.99(13) . . ?
N2 C10 C1 100.76(12) . . ?
C17 C10 C1 118.34(13) . . ?
N2 C10 C11 115.49(13) . . ?
C17 C10 C11 101.97(12) . . ?
C1 C10 C11 106.72(13) . . ?
O2 C11 N3 125.60(15) . . ?
O2 C11 C10 126.30(14) . . ?
N3 C11 C10 108.07(13) . . ?
C13 C12 C17 122.34(15) . . ?
C13 C12 N3 127.34(15) . . ?
C17 C12 N3 110.30(13) . . ?
C12 C13 C14 116.83(16) . . ?
C12 C13 H13 121.6 . . ?
C14 C13 H13 121.6 . . ?
C15 C14 C13 121.45(16) . . ?
C15 C14 H14 119.3 . . ?
C13 C14 H14 119.3 . . ?
C14 C15 C16 120.85(17) . . ?
C14 C15 H15 119.6 . . ?
C16 C15 H15 119.6 . . ?
C17 C16 C15 118.30(17) . . ?
C17 C16 H16 120.9 . . ?
C15 C16 H16 120.9 . . ?
C16 C17 C12 120.21(15) . . ?
C16 C17 C10 131.03(15) . . ?
C12 C17 C10 108.76(14) . . ?
N3 C18 C19 112.25(13) . . ?
N3 C18 H18A 109.2 . . ?
C19 C18 H18A 109.2 . . ?
N3 C18 H18B 109.2 . . ?
C19 C18 H18B 109.2 . . ?
H18A C18 H18B 107.9 . . ?
C20 C19 C24 118.28(18) . . ?
C20 C19 C18 120.12(16) . . ?
C24 C19 C18 121.60(16) . . ?
C19 C20 C21 120.8(2) . . ?
C19 C20 H20 119.6 . . ?
C21 C20 H20 119.6 . . ?
C22 C21 C20 120.1(2) . . ?
C22 C21 H21 119.9 . . ?
C20 C21 H21 119.9 . . ?
C21 C22 C23 119.6(2) . . ?
C21 C22 H22 120.2 . . ?
C23 C22 H22 120.2 . . ?
C22 C23 C24 120.2(2) . . ?
C22 C23 H23 119.9 . . ?
C24 C23 H23 119.9 . . ?
C19 C24 C23 120.8(2) . . ?
C19 C24 H24 119.6 . . ?
C23 C24 H24 119.6 . . ?
C9 C25 H25A 109.5 . . ?
C9 C25 H25B 109.5 . . ?
H25A C25 H25B 109.5 . . ?
C9 C25 H25C 109.5 . . ?
H25A C25 H25C 109.5 . . ?
H25B C25 H25C 109.5 . . ?
C7 N1 C6 136.32(15) . . ?
C7 N1 N2 113.85(14) . . ?
C6 N1 N2 109.22(12) . . ?
N1 N2 C10 104.53(12) . . ?
N1 N2 C9 103.83(12) . . ?
C10 N2 C9 119.80(13) . . ?
C11 N3 C12 110.82(13) . . ?
C11 N3 C18 123.72(13) . . ?
C12 N3 C18 125.21(13) . . ?

loop_
_geom_bond_atom_site_label_1
_geom_bond_atom_site_label_2
_geom_bond_distance
_geom_bond_site_symmetry_2
_geom_bond_publ_flag
C1 C2 1.374(2) . ?
C1 C6 1.391(2) . ?
C1 C10 1.522(2) . ?
C2 C3 1.381(3) . ?
C2 H2 0.9300 . ?
C3 C4 1.377(3) . ?
C3 H3 0.9300 . ?
C4 C5 1.384(3) . ?
C4 H4 0.9300 . ?
C5 C6 1.375(2) . ?
C5 H5 0.9300 . ?
C6 N1 1.392(2) . ?
C7 O1 1.219(2) . ?
C7 N1 1.353(2) . ?
C7 C8 1.505(3) . ?
C8 C9 1.531(2) . ?
C8 H8A 0.9700 . ?
C8 H8B 0.9700 . ?
C9 N2 1.488(2) . ?
C9 C25 1.511(3) . ?
C9 H9 0.9800 . ?
C10 N2 1.487(2) . ?
C10 C17 1.505(2) . ?
C10 C11 1.556(2) . ?
C11 O2 1.2177(18) . ?
C11 N3 1.361(2) . ?
C12 C13 1.378(2) . ?
C12 C17 1.387(2) . ?
C12 N3 1.413(2) . ?
C13 C14 1.389(3) . ?
C13 H13 0.9300 . ?
C14 C15 1.378(3) . ?
C14 H14 0.9300 . ?
C15 C16 1.389(3) . ?
C15 H15 0.9300 . ?
C16 C17 1.374(2) . ?
C16 H16 0.9300 . ?
C18 N3 1.457(2) . ?
C18 C19 1.513(2) . ?
C18 H18A 0.9700 . ?
C18 H18B 0.9700 . ?
C19 C20 1.374(2) . ?
C19 C24 1.375(3) . ?
C20 C21 1.382(3) . ?
C20 H20 0.9300 . ?
C21 C22 1.364(3) . ?
C21 H21 0.9300 . ?
C22 C23 1.366(3) . ?
C22 H22 0.9300 . ?
C23 C24 1.378(3) . ?
C23 H23 0.9300 . ?
C24 H24 0.9300 . ?
C25 H25A 0.9600 . ?
C25 H25B 0.9600 . ?
C25 H25C 0.9600 . ?
N1 N2 1.4457(19) . ?

loop_
_geom_torsion_atom_site_label_1
_geom_torsion_atom_site_label_2
_geom_torsion_atom_site_label_3
_geom_torsion_atom_site_label_4
_geom_torsion
_geom_torsion_site_symmetry_1
_geom_torsion_site_symmetry_2
_geom_torsion_site_symmetry_3
_geom_torsion_site_symmetry_4
_geom_torsion_publ_flag
C6 C1 C2 C3 1.0(3) . . . . ?
C10 C1 C2 C3 -170.61(17) . . . . ?
C1 C2 C3 C4 0.4(3) . . . . ?
C2 C3 C4 C5 -1.5(3) . . . . ?
C3 C4 C5 C6 1.3(3) . . . . ?
C4 C5 C6 C1 0.1(3) . . . . ?
C4 C5 C6 N1 -179.62(18) . . . . ?
C2 C1 C6 C5 -1.3(3) . . . . ?
C10 C1 C6 C5 172.05(16) . . . . ?
C2 C1 C6 N1 178.52(15) . . . . ?
C10 C1 C6 N1 -8.16(18) . . . . ?
O1 C7 C8 C9 -160.7(2) . . . . ?
N1 C7 C8 C9 20.4(2) . . . . ?
C7 C8 C9 N2 -31.40(19) . . . . ?
C7 C8 C9 C25 -150.85(18) . . . . ?
C2 C1 C10 N2 -164.36(17) . . . . ?
C6 C1 C10 N2 23.26(16) . . . . ?
C2 C1 C10 C17 -39.4(3) . . . . ?
C6 C1 C10 C17 148.21(15) . . . . ?
C2 C1 C10 C11 74.7(2) . . . . ?
C6 C1 C10 C11 -97.70(15) . . . . ?
N2 C10 C11 O2 -55.2(2) . . . . ?
C17 C10 C11 O2 -179.38(15) . . . . ?
C1 C10 C11 O2 55.8(2) . . . . ?
N2 C10 C11 N3 126.89(14) . . . . ?
C17 C10 C11 N3 2.72(16) . . . . ?
C1 C10 C11 N3 -122.07(13) . . . . ?
C17 C12 C13 C14 -1.4(3) . . . . ?
N3 C12 C13 C14 176.86(16) . . . . ?
C12 C13 C14 C15 0.9(3) . . . . ?
C13 C14 C15 C16 0.3(3) . . . . ?
C14 C15 C16 C17 -1.0(3) . . . . ?
C15 C16 C17 C12 0.6(3) . . . . ?
C15 C16 C17 C10 -179.47(17) . . . . ?
C13 C12 C17 C16 0.7(2) . . . . ?
N3 C12 C17 C16 -177.84(15) . . . . ?
C13 C12 C17 C10 -179.26(15) . . . . ?
N3 C12 C17 C10 2.18(18) . . . . ?
N2 C10 C17 C16 52.0(2) . . . . ?
C1 C10 C17 C16 -66.2(2) . . . . ?
C11 C10 C17 C16 177.12(17) . . . . ?
N2 C10 C17 C12 -128.07(14) . . . . ?
C1 C10 C17 C12 113.75(16) . . . . ?
C11 C10 C17 C12 -2.91(16) . . . . ?
N3 C18 C19 C20 -136.99(17) . . . . ?
N3 C18 C19 C24 43.1(2) . . . . ?
C24 C19 C20 C21 -1.7(3) . . . . ?
C18 C19 C20 C21 178.34(18) . . . . ?
C19 C20 C21 C22 -0.1(3) . . . . ?
C20 C21 C22 C23 1.6(3) . . . . ?
C21 C22 C23 C24 -1.4(4) . . . . ?
C20 C19 C24 C23 2.0(3) . . . . ?
C18 C19 C24 C23 -178.1(2) . . . . ?
C22 C23 C24 C19 -0.5(4) . . . . ?
O1 C7 N1 C6 10.6(3) . . . . ?
C8 C7 N1 C6 -170.44(19) . . . . ?
O1 C7 N1 N2 -179.64(18) . . . . ?
C8 C7 N1 N2 -0.7(2) . . . . ?
C5 C6 N1 C7 -21.5(3) . . . . ?
C1 C6 N1 C7 158.7(2) . . . . ?
C5 C6 N1 N2 168.43(18) . . . . ?
C1 C6 N1 N2 -11.34(18) . . . . ?
C7 N1 N2 C10 -146.15(15) . . . . ?
C6 N1 N2 C10 26.34(17) . . . . ?
C7 N1 N2 C9 -19.82(18) . . . . ?
C6 N1 N2 C9 152.67(14) . . . . ?
C17 C10 N2 N1 -156.69(13) . . . . ?
C1 C10 N2 N1 -28.85(15) . . . . ?
C11 C10 N2 N1 85.67(15) . . . . ?
C17 C10 N2 C9 87.65(18) . . . . ?
C1 C10 N2 C9 -144.51(14) . . . . ?
C11 C10 N2 C9 -30.0(2) . . . . ?
C25 C9 N2 N1 153.42(15) . . . . ?
C8 C9 N2 N1 30.42(16) . . . . ?
C25 C9 N2 C10 -90.56(18) . . . . ?
C8 C9 N2 C10 146.44(14) . . . . ?
O2 C11 N3 C12 -179.52(15) . . . . ?
C10 C11 N3 C12 -1.60(17) . . . . ?
O2 C11 N3 C18 -5.1(2) . . . . ?
C10 C11 N3 C18 172.86(13) . . . . ?
C13 C12 N3 C11 -178.80(16) . . . . ?
C17 C12 N3 C11 -0.33(18) . . . . ?
C13 C12 N3 C18 6.8(3) . . . . ?
C17 C12 N3 C18 -174.69(14) . . . . ?
C19 C18 N3 C11 -102.73(17) . . . . ?
C19 C18 N3 C12 70.92(19) . . . . ?
